data_7712907
loop_
_publ_author_name
'Lentz, Nicolas'
'Sodreau, Alexandre'
'Acu\~na, Alejandra'
'Ladeira, Sonia'
'Maerten, Eddy'
'Sotiropoulos, Jean-Marc'
'Rojas, Rene S.'
'Madec, David'

_publ_section_title
;
 Synthesis and Structures of Homoleptic Germylenes and Stannylenes with
 Sulfonimidamide Ligands
;
_journal_name_full 'Dalton Transactions'
_journal_paper_doi 10.1039/D3DT01072D
_journal_year 2023
_chemical_compound_source 'synthesis as described'
_chemical_formula_moiety 'C12 H20 N2 O S'
_chemical_formula_sum 'C12 H20 N2 O S'
_chemical_formula_weight 240.36
_space_group_IT_number 2
_space_group_name_Hall '-P 1'
_space_group_name_H-M_alt 'P -1'
_symmetry_cell_setting triclinic
_symmetry_Int_Tables_number 2
_symmetry_space_group_name_Hall '-P 1'
_symmetry_space_group_name_H-M 'P -1'
_atom_sites_solution_hydrogens mixed
_atom_sites_solution_primary dual
_atom_sites_solution_secondary difmap
_audit_update_record
;
2023-04-07 deposited with the CCDC.	2023-05-01 downloaded from the CCDC.
;
_cell_angle_alpha 76.984(2)
_cell_angle_beta 88.549(2)
_cell_angle_gamma 89.718(2)
_cell_formula_units_Z 4
_cell_length_a 10.5404(7)
_cell_length_b 10.5595(7)
_cell_length_c 12.5470(9)
_cell_measurement_reflns_used 8994
_cell_measurement_temperature 193(2)
_cell_measurement_theta_max 24.69
_cell_measurement_theta_min 2.97
_cell_volume 1360.18(16)
_computing_cell_refinement SAINT
_computing_data_collection APEX2
_computing_data_reduction SAINT
_computing_molecular_graphics 'Ortep-3 for Windows (Farrugia, 1997)'
_computing_publication_material 'WinGX publication routines (Farrugia, 1999)'
_computing_structure_refinement 'SHELXL-2014/7 (Sheldrick, 2008)'
_computing_structure_solution 'SHELXT (Sheldrick 2015)'
_diffrn_ambient_temperature 193(2)
_diffrn_measured_fraction_theta_full 0.968
_diffrn_measured_fraction_theta_max 0.968
_diffrn_measurement_device_type 'Bruker D8 VENTURE'
_diffrn_measurement_method 'phi and omega scans'
_diffrn_radiation_monochromator triumph
_diffrn_radiation_source 'fine focus sealed tube'
_diffrn_radiation_type MoK\a
_diffrn_radiation_wavelength 0.71073
_diffrn_reflns_av_R_equivalents 0.0616
_diffrn_reflns_av_unetI/netI 0.0383
_diffrn_reflns_Laue_measured_fraction_full 0.968
_diffrn_reflns_Laue_measured_fraction_max 0.968
_diffrn_reflns_limit_h_max 12
_diffrn_reflns_limit_h_min -12
_diffrn_reflns_limit_k_max 12
_diffrn_reflns_limit_k_min -12
_diffrn_reflns_limit_l_max 14
_diffrn_reflns_limit_l_min -14
_diffrn_reflns_number 34528
_diffrn_reflns_point_group_measured_fraction_full 0.968
_diffrn_reflns_point_group_measured_fraction_max 0.968
_diffrn_reflns_theta_full 24.763
_diffrn_reflns_theta_max 24.763
_diffrn_reflns_theta_min 3.017
_diffrn_standards_decay_% 0
_diffrn_standards_interval_count 0
_diffrn_standards_interval_time 0
_diffrn_standards_number 0
_exptl_absorpt_coefficient_mu 0.222
_exptl_absorpt_correction_T_max 0.7451
_exptl_absorpt_correction_T_min 0.6565
_exptl_absorpt_correction_type multi-scan
_exptl_absorpt_process_details 'SADABS (Bruker-AXS)'
_exptl_crystal_colour colourless
_exptl_crystal_density_diffrn 1.174
_exptl_crystal_density_method 'not measured'
_exptl_crystal_description block
_exptl_crystal_F_000 520
_exptl_crystal_size_max 0.14
_exptl_crystal_size_mid 0.1
_exptl_crystal_size_min 0.04
_refine_diff_density_max 0.179
_refine_diff_density_min -0.334
_refine_diff_density_rms 0.046
_refine_ls_extinction_method none
_refine_ls_goodness_of_fit_ref 1.028
_refine_ls_hydrogen_treatment mixed
_refine_ls_matrix_type full
_refine_ls_number_parameters 361
_refine_ls_number_reflns 4527
_refine_ls_number_restraints 164
_refine_ls_restrained_S_all 1.026
_refine_ls_R_factor_all 0.0714
_refine_ls_R_factor_gt 0.0433
_refine_ls_shift/su_max 0.022
_refine_ls_shift/su_mean 0.002
_refine_ls_structure_factor_coef Fsqd
_refine_ls_weighting_details 'w=1/[\s^2^(Fo^2^)+(0.0495P)^2^+0.6227P] where P=(Fo^2^+2Fc^2^)/3'
_refine_ls_weighting_scheme calc
_refine_ls_wR_factor_gt 0.0961
_refine_ls_wR_factor_ref 0.1095
_reflns_Friedel_coverage 0
_reflns_number_gt 3310
_reflns_number_total 4527
_reflns_threshold_expression 'I > 2\s(I)'
_cod_data_source_file d3dt01072d2.cif
_cod_data_source_block 1
_cod_database_code 7712907

loop_
_symmetry_equiv_pos_as_xyz
'x, y, z'
'-x, -y, -z'

loop_
_atom_site_label
_atom_site_type_symbol
_atom_site_fract_x
_atom_site_fract_y
_atom_site_fract_z
_atom_site_U_iso_or_equiv
_atom_site_adp_type
_atom_site_occupancy
_atom_site_site_symmetry_order
_atom_site_calc_flag
_atom_site_refinement_flags_posn
_atom_site_refinement_flags_adp
_atom_site_refinement_flags_occupancy
_atom_site_disorder_assembly
_atom_site_disorder_group
C1 C 0.18591(19) 0.7727(2) 0.5731(2) 0.0344(6) Uani 1 1 d . . . . .
C2 C 0.1310(2) 0.8838(3) 0.5130(2) 0.0390(6) Uani 1 1 d . . . . .
H2 H 0.0935 0.9456 0.5488 0.047 Uiso 1 1 calc R U . . .
C3 C 0.1307(2) 0.9048(3) 0.3999(2) 0.0454(7) Uani 1 1 d . . . . .
H3 H 0.0928 0.9811 0.3581 0.054 Uiso 1 1 calc R U . . .
C4 C 0.1849(2) 0.8159(3) 0.3481(2) 0.0456(7) Uani 1 1 d . . . . .
H4 H 0.1844 0.8308 0.2706 0.055 Uiso 1 1 calc R U . . .
C5 C 0.2400(2) 0.7053(3) 0.4082(2) 0.0531(8) Uani 1 1 d . . . . .
H5 H 0.2772 0.6437 0.3722 0.064 Uiso 1 1 calc R U . . .
C6 C 0.2412(2) 0.6835(3) 0.5206(2) 0.0489(7) Uani 1 1 d . . . . .
H6 H 0.28 0.6074 0.562 0.059 Uiso 1 1 calc R U . . .
C7 C 0.1144(2) 0.8616(3) 0.8637(2) 0.0432(6) Uani 1 1 d . . . . .
H7 H 0.1334 0.7731 0.9088 0.052 Uiso 1 1 calc R U . . .
C8 C 0.2031(3) 0.9588(4) 0.8947(3) 0.0797(12) Uani 1 1 d . . . . .
H8A H 0.2912 0.9343 0.8825 0.12 Uiso 1 1 calc R U . . .
H8B H 0.1892 0.9595 0.9721 0.12 Uiso 1 1 calc R U . . .
H8C H 0.1865 1.0456 0.8497 0.12 Uiso 1 1 calc R U . . .
C9 C -0.0218(3) 0.8946(4) 0.8840(2) 0.0605(8) Uani 1 1 d . . . . .
H9A H -0.041 0.9814 0.8403 0.091 Uiso 1 1 calc R U . . .
H9B H -0.0356 0.8931 0.9618 0.091 Uiso 1 1 calc R U . . .
H9C H -0.0775 0.8306 0.8631 0.091 Uiso 1 1 calc R U . . .
N2 N 0.08319(16) 0.6216(2) 0.76423(18) 0.0383(5) Uani 1 1 d D . . . .
H2A H 0.0048(12) 0.647(2) 0.756(2) 0.046 Uiso 1 1 d D U . . .
C10 C 0.1050(16) 0.4854(9) 0.7578(12) 0.052(2) Uani 0.55(2) 1 d D U P A 1
H10 H 0.1946 0.4768 0.7322 0.063 Uiso 0.55(2) 1 calc R U P A 1
C11 C 0.0171(10) 0.4512(13) 0.6750(14) 0.074(3) Uani 0.55(2) 1 d D U P A 1
H11A H -0.0712 0.4574 0.6997 0.11 Uiso 0.55(2) 1 calc R U P A 1
H11B H 0.0346 0.3623 0.6675 0.11 Uiso 0.55(2) 1 calc R U P A 1
H11C H 0.0311 0.5118 0.6041 0.11 Uiso 0.55(2) 1 calc R U P A 1
C12 C 0.0872(14) 0.3986(12) 0.8698(13) 0.082(3) Uani 0.55(2) 1 d D U P A 1
H12A H 0.1443 0.4263 0.9206 0.123 Uiso 0.55(2) 1 calc R U P A 1
H12B H 0.1065 0.3086 0.8666 0.123 Uiso 0.55(2) 1 calc R U P A 1
H12C H -0.0009 0.4042 0.8952 0.123 Uiso 0.55(2) 1 calc R U P A 1
C10' C 0.111(2) 0.4819(11) 0.7846(15) 0.055(3) Uani 0.45(2) 1 d D U P A 2
H10' H 0.196 0.4716 0.7511 0.065 Uiso 0.45(2) 1 calc R U P A 2
C11' C 0.0163(13) 0.4112(14) 0.7315(18) 0.076(3) Uani 0.45(2) 1 d D U P A 2
H11D H -0.0693 0.4243 0.7594 0.113 Uiso 0.45(2) 1 calc R U P A 2
H11E H 0.0362 0.3182 0.7484 0.113 Uiso 0.45(2) 1 calc R U P A 2
H11F H 0.0204 0.445 0.6521 0.113 Uiso 0.45(2) 1 calc R U P A 2
C12' C 0.1179(16) 0.4248(16) 0.9072(14) 0.077(4) Uani 0.45(2) 1 d D U P A 2
H12D H 0.185 0.4689 0.9376 0.116 Uiso 0.45(2) 1 calc R U P A 2
H12E H 0.1371 0.3318 0.9198 0.116 Uiso 0.45(2) 1 calc R U P A 2
H12F H 0.0364 0.437 0.9428 0.116 Uiso 0.45(2) 1 calc R U P A 2
C13 C 0.68758(19) 0.6787(2) 0.58207(19) 0.0313(5) Uani 1 1 d . . . . .
C14 C 0.5918(2) 0.6392(3) 0.5238(2) 0.0434(7) Uani 1 1 d . . . . .
H14 H 0.5243 0.5872 0.5615 0.052 Uiso 1 1 calc R U . . .
C15 C 0.5940(2) 0.6750(3) 0.4111(2) 0.0472(7) Uani 1 1 d . . . . .
H15 H 0.5289 0.646 0.3712 0.057 Uiso 1 1 calc R U . . .
C16 C 0.6903(2) 0.7526(3) 0.3564(2) 0.0471(7) Uani 1 1 d . . . . .
H16 H 0.6914 0.7779 0.2788 0.056 Uiso 1 1 calc R U . . .
C17 C 0.7844(3) 0.7931(3) 0.4139(2) 0.0597(9) Uani 1 1 d . . . . .
H17 H 0.8501 0.8476 0.3758 0.072 Uiso 1 1 calc R U . . .
C18 C 0.7852(2) 0.7557(3) 0.5267(2) 0.0498(7) Uani 1 1 d . . . . .
H18 H 0.852 0.7825 0.566 0.06 Uiso 1 1 calc R U . . .
C19 C 0.6101(2) 0.8809(2) 0.7476(2) 0.0415(6) Uani 1 1 d . . . . .
H19 H 0.7001 0.8942 0.7204 0.05 Uiso 1 1 calc R U . . .
C20 C 0.5268(3) 0.9587(3) 0.6610(3) 0.0724(10) Uani 1 1 d . . . . .
H20A H 0.5399 0.9296 0.5927 0.109 Uiso 1 1 calc R U . . .
H20B H 0.5487 1.051 0.6489 0.109 Uiso 1 1 calc R U . . .
H20C H 0.4377 0.9461 0.6851 0.109 Uiso 1 1 calc R U . . .
C21 C 0.5993(3) 0.9216(4) 0.8558(3) 0.0723(10) Uani 1 1 d . . . . .
H21A H 0.5115 0.9103 0.8838 0.108 Uiso 1 1 calc R U . . .
H21B H 0.6238 1.0131 0.8451 0.108 Uiso 1 1 calc R U . . .
H21C H 0.6557 0.8677 0.9084 0.108 Uiso 1 1 calc R U . . .
N1 N 0.13614(18) 0.8615(2) 0.74583(16) 0.0375(5) Uani 1 1 d . . . . .
N3 N 0.58125(16) 0.7413(2) 0.76554(16) 0.0335(5) Uani 1 1 d D . . . .
N4 N 0.62752(17) 0.50566(19) 0.75580(16) 0.0346(5) Uani 1 1 d D . . . .
C22 C 0.6014(16) 0.440(2) 0.8729(14) 0.044(3) Uani 0.340(17) 1 d D U P B 1
H22 H 0.6218 0.4996 0.9215 0.053 Uiso 0.340(17) 1 calc R U P B 1
C23 C 0.4624(14) 0.4026(19) 0.8864(17) 0.050(4) Uani 0.340(17) 1 d D U P B 1
H23A H 0.411 0.4808 0.8839 0.074 Uiso 0.340(17) 1 calc R U P B 1
H23B H 0.4479 0.3414 0.9569 0.074 Uiso 0.340(17) 1 calc R U P B 1
H23C H 0.4383 0.3618 0.827 0.074 Uiso 0.340(17) 1 calc R U P B 1
C24 C 0.6824(12) 0.3159(19) 0.9027(15) 0.072(4) Uani 0.340(17) 1 d D U P B 1
H24A H 0.6608 0.2571 0.8556 0.107 Uiso 0.340(17) 1 calc R U P B 1
H24B H 0.6655 0.2727 0.9794 0.107 Uiso 0.340(17) 1 calc R U P B 1
H24C H 0.7724 0.3391 0.8922 0.107 Uiso 0.340(17) 1 calc R U P B 1
C22' C 0.5844(8) 0.4515(11) 0.8714(7) 0.0405(16) Uani 0.660(17) 1 d D U P B 2
H22' H 0.5539 0.5242 0.9045 0.049 Uiso 0.660(17) 1 calc R U P B 2
C23' C 0.4760(10) 0.3595(12) 0.8701(9) 0.067(3) Uani 0.660(17) 1 d D U P B 2
H23D H 0.4085 0.4054 0.8246 0.1 Uiso 0.660(17) 1 calc R U P B 2
H23E H 0.443 0.3267 0.9449 0.1 Uiso 0.660(17) 1 calc R U P B 2
H23F H 0.5061 0.2865 0.84 0.1 Uiso 0.660(17) 1 calc R U P B 2
C24' C 0.6930(6) 0.3828(13) 0.9372(6) 0.079(3) Uani 0.660(17) 1 d D U P B 2
H24D H 0.7403 0.3311 0.8939 0.119 Uiso 0.660(17) 1 calc R U P B 2
H24E H 0.6593 0.3256 1.0045 0.119 Uiso 0.660(17) 1 calc R U P B 2
H24F H 0.7497 0.4473 0.956 0.119 Uiso 0.660(17) 1 calc R U P B 2
O1 O 0.30629(13) 0.68056(17) 0.75188(14) 0.0440(5) Uani 1 1 d . . . . .
O2 O 0.80311(13) 0.67540(18) 0.76218(14) 0.0430(5) Uani 1 1 d . . . . .
S1 S 0.18373(5) 0.73820(6) 0.71840(5) 0.03389(18) Uani 1 1 d . . . . .
S2 S 0.68061(5) 0.64111(6) 0.72661(5) 0.03194(17) Uani 1 1 d . . . . .
H3A H 0.5035(12) 0.721(2) 0.7560(19) 0.041(7) Uiso 1 1 d D . . . .

loop_
_atom_site_aniso_label
_atom_site_aniso_U_11
_atom_site_aniso_U_22
_atom_site_aniso_U_33
_atom_site_aniso_U_23
_atom_site_aniso_U_13
_atom_site_aniso_U_12
C1 0.0208(10) 0.0387(16) 0.0467(14) -0.0157(12) 0.0001(9) -0.0020(10)
C2 0.0319(12) 0.0395(16) 0.0469(15) -0.0128(12) 0.0015(10) 0.0015(10)
C3 0.0394(14) 0.0465(18) 0.0485(16) -0.0072(13) 0.0012(11) -0.0007(12)
C4 0.0375(13) 0.056(2) 0.0472(15) -0.0212(14) 0.0058(11) -0.0107(13)
C5 0.0419(15) 0.060(2) 0.067(2) -0.0351(17) 0.0069(13) 0.0013(13)
C6 0.0390(14) 0.0493(19) 0.0622(19) -0.0204(15) -0.0013(12) 0.0103(12)
C7 0.0437(14) 0.0449(17) 0.0414(14) -0.0103(12) -0.0042(11) 0.0017(12)
C8 0.0554(19) 0.123(4) 0.076(2) -0.056(2) 0.0087(16) -0.025(2)
C9 0.0492(16) 0.082(2) 0.0586(18) -0.0324(17) 0.0014(13) -0.0005(15)
N2 0.0173(9) 0.0333(13) 0.0623(14) -0.0059(10) -0.0022(9) 0.0012(8)
C10 0.030(4) 0.031(4) 0.096(6) -0.016(3) 0.013(4) -0.002(3)
C11 0.047(3) 0.052(5) 0.135(8) -0.047(5) -0.011(5) -0.005(4)
C12 0.071(6) 0.044(5) 0.121(7) 0.001(5) 0.017(5) -0.007(4)
C10' 0.027(4) 0.036(4) 0.101(7) -0.017(4) 0.007(5) 0.001(3)
C11' 0.048(4) 0.054(6) 0.133(9) -0.039(6) 0.009(6) -0.006(4)
C12' 0.066(7) 0.045(7) 0.104(7) 0.018(5) 0.008(5) 0.002(5)
C13 0.0253(11) 0.0253(14) 0.0446(14) -0.0112(11) 0.0017(9) 0.0016(9)
C14 0.0334(12) 0.0470(17) 0.0454(15) -0.0009(13) -0.0037(11) -0.0111(11)
C15 0.0429(14) 0.0497(18) 0.0467(16) -0.0050(13) -0.0066(12) -0.0111(12)
C16 0.0517(16) 0.0451(18) 0.0441(15) -0.0103(13) 0.0068(12) -0.0070(13)
C17 0.0530(17) 0.070(2) 0.0579(19) -0.0193(16) 0.0221(14) -0.0286(15)
C18 0.0368(14) 0.062(2) 0.0561(17) -0.0250(15) 0.0098(12) -0.0192(13)
C19 0.0292(12) 0.0336(16) 0.0633(17) -0.0151(13) 0.0052(11) -0.0022(10)
C20 0.065(2) 0.041(2) 0.103(3) 0.0018(18) -0.0145(18) 0.0056(15)
C21 0.079(2) 0.061(2) 0.087(2) -0.040(2) 0.0121(18) -0.0125(18)
N1 0.0412(11) 0.0331(13) 0.0401(11) -0.0122(10) -0.0010(9) 0.0024(9)
N3 0.0194(9) 0.0328(12) 0.0518(12) -0.0170(10) -0.0005(8) -0.0001(8)
N4 0.0354(10) 0.0310(12) 0.0378(11) -0.0080(9) -0.0037(8) 0.0020(8)
C22 0.042(5) 0.049(6) 0.040(5) -0.006(5) -0.005(4) -0.002(4)
C23 0.037(4) 0.064(9) 0.047(6) -0.011(6) 0.002(4) 0.005(5)
C24 0.043(5) 0.078(8) 0.072(7) 0.028(6) 0.008(5) 0.019(5)
C22' 0.045(3) 0.042(3) 0.035(3) -0.009(2) -0.006(2) 0.005(2)
C23' 0.071(4) 0.076(6) 0.045(4) 0.005(4) 0.001(3) -0.022(4)
C24' 0.066(3) 0.107(7) 0.054(4) 0.006(4) -0.014(3) 0.013(4)
O1 0.0197(8) 0.0463(11) 0.0631(11) -0.0049(9) -0.0099(7) 0.0002(7)
O2 0.0193(8) 0.0568(12) 0.0589(11) -0.0252(9) -0.0077(7) 0.0029(7)
S1 0.0209(3) 0.0336(4) 0.0473(4) -0.0089(3) -0.0039(2) -0.0001(2)
S2 0.0195(3) 0.0353(4) 0.0436(3) -0.0139(3) -0.0031(2) 0.0023(2)

loop_
_atom_type_symbol
_atom_type_description
_atom_type_scat_dispersion_real
_atom_type_scat_dispersion_imag
_atom_type_scat_source
C C 0.0033 0.0016 'International Tables Vol C Tables 4.2.6.8 and 6.1.1.4'
H H 0 0 'International Tables Vol C Tables 4.2.6.8 and 6.1.1.4'
N N 0.0061 0.0033 'International Tables Vol C Tables 4.2.6.8 and 6.1.1.4'
O O 0.0106 0.006 'International Tables Vol C Tables 4.2.6.8 and 6.1.1.4'
S S 0.1246 0.1234 'International Tables Vol C Tables 4.2.6.8 and 6.1.1.4'

loop_
_geom_angle_atom_site_label_1
_geom_angle_atom_site_label_2
_geom_angle_atom_site_label_3
_geom_angle
_geom_angle_site_symmetry_1
_geom_angle_site_symmetry_3
_geom_angle_publ_flag
C2 C1 C6 120.1(2) . . ?
C2 C1 S1 121.3(2) . . ?
C6 C1 S1 118.61(19) . . ?
C1 C2 C3 119.5(3) . . ?
C1 C2 H2 120.3 . . ?
C3 C2 H2 120.3 . . ?
C4 C3 C2 120.4(3) . . ?
C4 C3 H3 119.8 . . ?
C2 C3 H3 119.8 . . ?
C3 C4 C5 120.1(3) . . ?
C3 C4 H4 120 . . ?
C5 C4 H4 120 . . ?
C4 C5 C6 120.1(3) . . ?
C4 C5 H5 119.9 . . ?
C6 C5 H5 119.9 . . ?
C5 C6 C1 119.9(3) . . ?
C5 C6 H6 120.1 . . ?
C1 C6 H6 120.1 . . ?
N1 C7 C9 110.0(2) . . ?
N1 C7 C8 109.1(2) . . ?
C9 C7 C8 110.9(3) . . ?
N1 C7 H7 109 . . ?
C9 C7 H7 109 . . ?
C8 C7 H7 109 . . ?
C7 C8 H8A 109.5 . . ?
C7 C8 H8B 109.5 . . ?
H8A C8 H8B 109.5 . . ?
C7 C8 H8C 109.5 . . ?
H8A C8 H8C 109.5 . . ?
H8B C8 H8C 109.5 . . ?
C7 C9 H9A 109.5 . . ?
C7 C9 H9B 109.5 . . ?
H9A C9 H9B 109.5 . . ?
C7 C9 H9C 109.5 . . ?
H9A C9 H9C 109.5 . . ?
H9B C9 H9C 109.5 . . ?
C10' N2 S1 126.0(9) . . ?
C10 N2 S1 123.7(7) . . ?
C10' N2 H2A 119(2) . . ?
C10 N2 H2A 114.6(19) . . ?
S1 N2 H2A 112.5(17) . . ?
N2 C10 C12 109.3(9) . . ?
N2 C10 C11 109.2(9) . . ?
C12 C10 C11 112.7(9) . . ?
N2 C10 H10 108.5 . . ?
C12 C10 H10 108.5 . . ?
C11 C10 H10 108.5 . . ?
C10 C11 H11A 109.5 . . ?
C10 C11 H11B 109.5 . . ?
H11A C11 H11B 109.5 . . ?
C10 C11 H11C 109.5 . . ?
H11A C11 H11C 109.5 . . ?
H11B C11 H11C 109.5 . . ?
C10 C12 H12A 109.5 . . ?
C10 C12 H12B 109.5 . . ?
H12A C12 H12B 109.5 . . ?
C10 C12 H12C 109.5 . . ?
H12A C12 H12C 109.5 . . ?
H12B C12 H12C 109.5 . . ?
N2 C10' C11' 111.8(11) . . ?
N2 C10' C12' 110.1(11) . . ?
C11' C10' C12' 112.0(11) . . ?
N2 C10' H10' 107.6 . . ?
C11' C10' H10' 107.6 . . ?
C12' C10' H10' 107.6 . . ?
C10' C11' H11D 109.5 . . ?
C10' C11' H11E 109.5 . . ?
H11D C11' H11E 109.5 . . ?
C10' C11' H11F 109.5 . . ?
H11D C11' H11F 109.5 . . ?
H11E C11' H11F 109.5 . . ?
C10' C12' H12D 109.5 . . ?
C10' C12' H12E 109.5 . . ?
H12D C12' H12E 109.5 . . ?
C10' C12' H12F 109.5 . . ?
H12D C12' H12F 109.5 . . ?
H12E C12' H12F 109.5 . . ?
C14 C13 C18 119.6(2) . . ?
C14 C13 S2 120.38(17) . . ?
C18 C13 S2 119.84(19) . . ?
C15 C14 C13 120.2(2) . . ?
C15 C14 H14 119.9 . . ?
C13 C14 H14 119.9 . . ?
C16 C15 C14 120.0(2) . . ?
C16 C15 H15 120 . . ?
C14 C15 H15 120 . . ?
C17 C16 C15 119.9(3) . . ?
C17 C16 H16 120 . . ?
C15 C16 H16 120 . . ?
C16 C17 C18 120.8(2) . . ?
C16 C17 H17 119.6 . . ?
C18 C17 H17 119.6 . . ?
C17 C18 C13 119.4(2) . . ?
C17 C18 H18 120.3 . . ?
C13 C18 H18 120.3 . . ?
N3 C19 C20 110.6(2) . . ?
N3 C19 C21 109.2(2) . . ?
C20 C19 C21 113.4(3) . . ?
N3 C19 H19 107.8 . . ?
C20 C19 H19 107.8 . . ?
C21 C19 H19 107.8 . . ?
C19 C20 H20A 109.5 . . ?
C19 C20 H20B 109.5 . . ?
H20A C20 H20B 109.5 . . ?
C19 C20 H20C 109.5 . . ?
H20A C20 H20C 109.5 . . ?
H20B C20 H20C 109.5 . . ?
C19 C21 H21A 109.5 . . ?
C19 C21 H21B 109.5 . . ?
H21A C21 H21B 109.5 . . ?
C19 C21 H21C 109.5 . . ?
H21A C21 H21C 109.5 . . ?
H21B C21 H21C 109.5 . . ?
C7 N1 S1 117.61(17) . . ?
C19 N3 S2 121.24(15) . . ?
C19 N3 H3A 116.8(17) . . ?
S2 N3 H3A 111.0(18) . . ?
C22' N4 S2 118.5(5) . . ?
C22 N4 S2 120.4(11) . . ?
N4 C22 C23 108.5(14) . . ?
N4 C22 C24 109.4(13) . . ?
C23 C22 C24 109.1(15) . . ?
N4 C22 H22 110 . . ?
C23 C22 H22 110 . . ?
C24 C22 H22 109.9 . . ?
C22 C23 H23A 109.5 . . ?
C22 C23 H23B 109.5 . . ?
H23A C23 H23B 109.5 . . ?
C22 C23 H23C 109.5 . . ?
H23A C23 H23C 109.5 . . ?
H23B C23 H23C 109.5 . . ?
C22 C24 H24A 109.5 . . ?
C22 C24 H24B 109.5 . . ?
H24A C24 H24B 109.5 . . ?
C22 C24 H24C 109.5 . . ?
H24A C24 H24C 109.5 . . ?
H24B C24 H24C 109.5 . . ?
N4 C22' C23' 108.1(8) . . ?
N4 C22' C24' 110.2(6) . . ?
C23' C22' C24' 111.1(8) . . ?
N4 C22' H22' 109.1 . . ?
C23' C22' H22' 109.1 . . ?
C24' C22' H22' 109.1 . . ?
C22' C23' H23D 109.5 . . ?
C22' C23' H23E 109.5 . . ?
H23D C23' H23E 109.5 . . ?
C22' C23' H23F 109.5 . . ?
H23D C23' H23F 109.5 . . ?
H23E C23' H23F 109.5 . . ?
C22' C24' H24D 109.5 . . ?
C22' C24' H24E 109.5 . . ?
H24D C24' H24E 109.5 . . ?
C22' C24' H24F 109.5 . . ?
H24D C24' H24F 109.5 . . ?
H24E C24' H24F 109.5 . . ?
O1 S1 N1 123.44(11) . . ?
O1 S1 N2 103.97(10) . . ?
N1 S1 N2 109.70(11) . . ?
O1 S1 C1 106.41(11) . . ?
N1 S1 C1 104.08(11) . . ?
N2 S1 C1 108.64(11) . . ?
O2 S2 N4 123.29(10) . . ?
O2 S2 N3 104.62(10) . . ?
N4 S2 N3 109.86(11) . . ?
O2 S2 C13 106.65(10) . . ?
N4 S2 C13 103.78(11) . . ?
N3 S2 C13 107.90(11) . . ?

loop_
_geom_bond_atom_site_label_1
_geom_bond_atom_site_label_2
_geom_bond_distance
_geom_bond_site_symmetry_2
_geom_bond_publ_flag
C1 C2 1.377(3) . ?
C1 C6 1.384(4) . ?
C1 S1 1.776(2) . ?
C2 C3 1.386(4) . ?
C2 H2 0.95 . ?
C3 C4 1.372(4) . ?
C3 H3 0.95 . ?
C4 C5 1.374(4) . ?
C4 H4 0.95 . ?
C5 C6 1.377(4) . ?
C5 H5 0.95 . ?
C6 H6 0.95 . ?
C7 N1 1.491(3) . ?
C7 C9 1.505(4) . ?
C7 C8 1.512(4) . ?
C7 H7 1 . ?
C8 H8A 0.98 . ?
C8 H8B 0.98 . ?
C8 H8C 0.98 . ?
C9 H9A 0.98 . ?
C9 H9B 0.98 . ?
C9 H9C 0.98 . ?
N2 C10' 1.467(12) . ?
N2 C10 1.475(10) . ?
N2 S1 1.6226(19) . ?
N2 H2A 0.870(10) . ?
C10 C12 1.503(10) . ?
C10 C11 1.513(10) . ?
C10 H10 1 . ?
C11 H11A 0.98 . ?
C11 H11B 0.98 . ?
C11 H11C 0.98 . ?
C12 H12A 0.98 . ?
C12 H12B 0.98 . ?
C12 H12C 0.98 . ?
C10' C11' 1.501(12) . ?
C10' C12' 1.524(12) . ?
C10' H10' 1 . ?
C11' H11D 0.98 . ?
C11' H11E 0.98 . ?
C11' H11F 0.98 . ?
C12' H12D 0.98 . ?
C12' H12E 0.98 . ?
C12' H12F 0.98 . ?
C13 C14 1.380(3) . ?
C13 C18 1.385(3) . ?
C13 S2 1.767(2) . ?
C14 C15 1.379(4) . ?
C14 H14 0.95 . ?
C15 C16 1.376(3) . ?
C15 H15 0.95 . ?
C16 C17 1.366(4) . ?
C16 H16 0.95 . ?
C17 C18 1.382(4) . ?
C17 H17 0.95 . ?
C18 H18 0.95 . ?
C19 N3 1.472(3) . ?
C19 C20 1.505(4) . ?
C19 C21 1.515(4) . ?
C19 H19 1 . ?
C20 H20A 0.98 . ?
C20 H20B 0.98 . ?
C20 H20C 0.98 . ?
C21 H21A 0.98 . ?
C21 H21B 0.98 . ?
C21 H21C 0.98 . ?
N1 S1 1.501(2) . ?
N3 S2 1.628(2) . ?
N3 H3A 0.868(10) . ?
N4 C22' 1.494(7) . ?
N4 C22 1.497(14) . ?
N4 S2 1.501(2) . ?
C22 C23 1.513(14) . ?
C22 C24 1.536(16) . ?
C22 H22 1 . ?
C23 H23A 0.98 . ?
C23 H23B 0.98 . ?
C23 H23C 0.98 . ?
C24 H24A 0.98 . ?
C24 H24B 0.98 . ?
C24 H24C 0.98 . ?
C22' C23' 1.506(10) . ?
C22' C24' 1.512(8) . ?
C22' H22' 1 . ?
C23' H23D 0.98 . ?
C23' H23E 0.98 . ?
C23' H23F 0.98 . ?
C24' H24D 0.98 . ?
C24' H24E 0.98 . ?
C24' H24F 0.98 . ?
O1 S1 1.4562(15) . ?
O2 S2 1.4506(15) . ?
